data_2215255
loop_
_publ_author_name
'Zhang, Yan'
'Liu, Tian-Fu'
'Xu, Wen-Guo'
'Zhao, Bang-Tun'
'Wang, Jian-Ge'

_publ_section_title
<i>trans</i>-Bis[(<i>S</i>)-2-(4-ethyl-4,5-dihydro-1,3-oxazol-2-yl)phenolato-\k^2^<i>N</i>,<i>O</i>]copper(II)
_journal_coeditor_code RN2023
_journal_issue 9
_journal_name_full 'Acta Crystallographica Section E'
_journal_page_first m2292
_journal_page_last m2293
_journal_paper_doi 10.1107/S1600536807037919
_journal_volume 63
_journal_year 2007
_chemical_formula_iupac '[Cu (C11 H12 N1 O2)2]'
_chemical_formula_moiety 'C22 H24 Cu N2 O4'
_chemical_formula_sum 'C22 H24 Cu N2 O4'
_chemical_formula_weight 443.97
_chemical_name_systematic
;
trans-Bis[(S)-2-(4-ethyl-4,5-dihydro-1,3-oxazol-2-yl)phenolato-
\k^2^N,O]copper(II)
;
_space_group_IT_number 14
_symmetry_cell_setting monoclinic
_symmetry_space_group_name_Hall '-P 2ybc'
_symmetry_space_group_name_H-M 'P 1 21/c 1'
_atom_sites_solution_hydrogens geom
_atom_sites_solution_primary direct
_atom_sites_solution_secondary difmap
_audit_creation_method SHELXL97
_cell_angle_alpha 90.00
_cell_angle_beta 95.1630(10)
_cell_angle_gamma 90.00
_cell_formula_units_Z 2
_cell_length_a 6.6645(9)
_cell_length_b 14.5796(19)
_cell_length_c 10.5615(14)
_cell_measurement_reflns_used 3198
_cell_measurement_temperature 291(2)
_cell_measurement_theta_max 26.66
_cell_measurement_theta_min 2.39
_cell_volume 1022.1(2)
_computing_cell_refinement 'SAINT (Bruker, 2003)'
_computing_data_collection 'SMART (Bruker, 2003)'
_computing_data_reduction SAINT
_computing_molecular_graphics 'SHELXTL (Bruker, 1999)'
_computing_publication_material 'SHELXTL and PLATON (Spek, 2003)'
_computing_structure_refinement 'SHELXL97 (Sheldrick, 1997)'
_computing_structure_solution 'SHELXS97 (Sheldrick, 1997)'
_diffrn_ambient_temperature 291(2)
_diffrn_detector_area_resol_mean 0
_diffrn_measured_fraction_theta_full 0.991
_diffrn_measured_fraction_theta_max 0.991
_diffrn_measurement_device_type 'Bruker SMART CCD area-detector'
_diffrn_measurement_method '\f and \w'
_diffrn_radiation_monochromator graphite
_diffrn_radiation_source 'fine-focus sealed tube'
_diffrn_radiation_type MoK\a
_diffrn_radiation_wavelength 0.71073
_diffrn_reflns_av_R_equivalents 0.0127
_diffrn_reflns_av_sigmaI/netI 0.0125
_diffrn_reflns_limit_h_max 8
_diffrn_reflns_limit_h_min -8
_diffrn_reflns_limit_k_max 17
_diffrn_reflns_limit_k_min -17
_diffrn_reflns_limit_l_max 12
_diffrn_reflns_limit_l_min -12
_diffrn_reflns_number 6062
_diffrn_reflns_theta_full 25.49
_diffrn_reflns_theta_max 25.49
_diffrn_reflns_theta_min 2.39
_diffrn_standards_decay_% 0
_diffrn_standards_interval_count 0
_diffrn_standards_interval_time 0
_diffrn_standards_number 0
_exptl_absorpt_coefficient_mu 1.099
_exptl_absorpt_correction_T_max 0.8208
_exptl_absorpt_correction_T_min 0.6210
_exptl_absorpt_correction_type multi-scan
_exptl_absorpt_process_details '(SADABS; Sheldrick, 1996)'
_exptl_crystal_colour 'dark green'
_exptl_crystal_density_diffrn 1.443
_exptl_crystal_density_method 'not measured'
_exptl_crystal_description block
_exptl_crystal_F_000 462
_exptl_crystal_size_max 0.48
_exptl_crystal_size_mid 0.27
_exptl_crystal_size_min 0.19
_refine_diff_density_max 0.185
_refine_diff_density_min -0.187
_refine_ls_extinction_method none
_refine_ls_goodness_of_fit_ref 1.076
_refine_ls_hydrogen_treatment constr
_refine_ls_matrix_type full
_refine_ls_number_parameters 134
_refine_ls_number_reflns 1882
_refine_ls_number_restraints 0
_refine_ls_restrained_S_all 1.076
_refine_ls_R_factor_all 0.0308
_refine_ls_R_factor_gt 0.0261
_refine_ls_shift/su_max 0.000
_refine_ls_shift/su_mean 0.000
_refine_ls_structure_factor_coef Fsqd
_refine_ls_weighting_details 'calc w = 1/[\s^2^(Fo^2^)+(0.0434P)^2^+0.1918P] where P=(Fo^2^+2Fc^2^)/3'
_refine_ls_weighting_scheme calc
_refine_ls_wR_factor_gt 0.0743
_refine_ls_wR_factor_ref 0.0774
_reflns_number_gt 1652
_reflns_number_total 1882
_reflns_threshold_expression I>2\s(I)
_cod_data_source_file rn2023.cif
_cod_data_source_block I
_cod_original_sg_symbol_H-M 'P 21/c'
_cod_database_code 2215255
_cod_database_fobs_code 2215255

loop_
_symmetry_equiv_pos_as_xyz
'x, y, z'
'-x, y+1/2, -z+1/2'
'-x, -y, -z'
'x, -y-1/2, z-1/2'

loop_
_atom_site_type_symbol
_atom_site_label
_atom_site_fract_x
_atom_site_fract_y
_atom_site_fract_z
_atom_site_U_iso_or_equiv
_atom_site_adp_type
_atom_site_calc_flag
_atom_site_refinement_flags
_atom_site_occupancy
Cu Cu1 0.0000 0.5000 0.5000 0.05203(14) Uani d S 1
O O1 0.0943(2) 0.53611(12) 0.66862(13) 0.0721(4) Uani d . 1
O O2 0.5047(2) 0.64456(9) 0.42505(13) 0.0618(4) Uani d . 1
N N1 0.2068(2) 0.57490(10) 0.43014(14) 0.0491(3) Uani d . 1
C C1 0.2700(3) 0.56981(13) 0.71016(18) 0.0552(4) Uani d . 1
C C2 0.3213(3) 0.57523(15) 0.84174(19) 0.0688(5) Uani d . 1
H H2 0.2271 0.5573 0.8967 0.083 Uiso calc R 1
C C3 0.5071(4) 0.60636(15) 0.8920(2) 0.0726(6) Uani d . 1
H H3 0.5363 0.6089 0.9797 0.087 Uiso calc R 1
C C4 0.6509(3) 0.63390(15) 0.8124(2) 0.0715(6) Uani d . 1
H H4 0.7774 0.6534 0.8462 0.086 Uiso calc R 1
C C5 0.6042(3) 0.63190(14) 0.6845(2) 0.0609(5) Uani d . 1
H H5 0.6998 0.6513 0.6313 0.073 Uiso calc R 1
C C6 0.4154(3) 0.60134(12) 0.62996(17) 0.0490(4) Uani d . 1
C C7 0.3682(3) 0.60446(12) 0.49455(17) 0.0487(4) Uani d . 1
C C8 0.2135(3) 0.60125(12) 0.29532(16) 0.0504(4) Uani d . 1
H H8 0.1946 0.5468 0.2411 0.060 Uiso calc R 1
C C9 0.4282(3) 0.63686(15) 0.2930(2) 0.0632(5) Uani d . 1
H H9A 0.5091 0.5944 0.2485 0.076 Uiso calc R 1
H H9B 0.4289 0.6961 0.2512 0.076 Uiso calc R 1
C C10 0.0526(3) 0.67215(15) 0.2555(2) 0.0665(5) Uani d . 1
H H10A -0.0764 0.6510 0.2799 0.080 Uiso calc R 1
H H10B 0.0848 0.7293 0.2998 0.080 Uiso calc R 1
C C11 0.0365(4) 0.68926(19) 0.1130(2) 0.0902(8) Uani d . 1
H H11A 0.1656 0.7075 0.0879 0.135 Uiso calc R 1
H H11B -0.0600 0.7370 0.0920 0.135 Uiso calc R 1
H H11C -0.0062 0.6340 0.0690 0.135 Uiso calc R 1

loop_
_atom_site_aniso_label
_atom_site_aniso_U_11
_atom_site_aniso_U_22
_atom_site_aniso_U_33
_atom_site_aniso_U_12
_atom_site_aniso_U_13
_atom_site_aniso_U_23
Cu1 0.0521(2) 0.0579(2) 0.0478(2) -0.01417(13) 0.01397(14) -0.00670(13)
O1 0.0673(9) 0.0990(11) 0.0521(8) -0.0319(8) 0.0174(7) -0.0150(8)
O2 0.0532(7) 0.0665(9) 0.0667(9) -0.0141(6) 0.0114(6) 0.0104(7)
N1 0.0506(8) 0.0491(8) 0.0487(8) -0.0064(6) 0.0097(6) -0.0020(6)
C1 0.0607(11) 0.0506(10) 0.0548(10) -0.0062(8) 0.0081(8) -0.0073(8)
C2 0.0817(14) 0.0709(13) 0.0545(11) -0.0105(11) 0.0097(10) -0.0077(10)
C3 0.0901(16) 0.0666(13) 0.0580(12) -0.0029(11) -0.0105(11) -0.0065(10)
C4 0.0680(13) 0.0644(13) 0.0779(15) -0.0036(10) -0.0173(11) -0.0024(11)
C5 0.0542(11) 0.0533(11) 0.0742(13) -0.0025(8) 0.0007(9) 0.0033(9)
C6 0.0515(9) 0.0390(9) 0.0564(10) 0.0012(7) 0.0041(8) -0.0013(7)
C7 0.0489(9) 0.0373(9) 0.0613(11) 0.0005(7) 0.0132(8) 0.0020(7)
C8 0.0578(10) 0.0462(9) 0.0489(9) -0.0023(8) 0.0141(8) -0.0009(8)
C9 0.0633(12) 0.0657(12) 0.0623(12) -0.0030(9) 0.0154(9) 0.0145(10)
C10 0.0670(13) 0.0693(13) 0.0634(12) 0.0140(10) 0.0076(10) -0.0008(10)
C11 0.1026(19) 0.0967(19) 0.0690(14) 0.0271(15) -0.0048(13) 0.0096(13)

loop_
_atom_type_symbol
_atom_type_description
_atom_type_scat_dispersion_real
_atom_type_scat_dispersion_imag
_atom_type_scat_source
C C 0.0033 0.0016 'International Tables Vol C Tables 4.2.6.8 and 6.1.1.4'
H H 0.0000 0.0000 'International Tables Vol C Tables 4.2.6.8 and 6.1.1.4'
N N 0.0061 0.0033 'International Tables Vol C Tables 4.2.6.8 and 6.1.1.4'
O O 0.0106 0.0060 'International Tables Vol C Tables 4.2.6.8 and 6.1.1.4'
Cu Cu 0.3201 1.2651 'International Tables Vol C Tables 4.2.6.8 and 6.1.1.4'

loop_
_geom_angle_atom_site_label_1
_geom_angle_atom_site_label_2
_geom_angle_atom_site_label_3
_geom_angle_site_symmetry_1
_geom_angle_site_symmetry_3
_geom_angle
_geom_angle_publ_flag
O1 Cu1 O1 3_566 . 180 y
O1 Cu1 N1 3_566 . 89.19(6) ?
O1 Cu1 N1 . . 90.81(6) yes
O1 Cu1 N1 3_566 3_566 90.81(6) ?
O1 Cu1 N1 . 3_566 89.19(6) yes
N1 Cu1 N1 . 3_566 180 ?
C1 O1 Cu1 . . 128.74(12) ?
C7 O2 C9 . . 107.09(14) ?
C7 N1 C8 . . 108.87(14) ?
C7 N1 Cu1 . . 124.68(12) ?
C8 N1 Cu1 . . 126.31(11) ?
O1 C1 C2 . . 118.93(18) ?
O1 C1 C6 . . 124.03(17) ?
C2 C1 C6 . . 117.03(18) ?
C3 C2 C1 . . 122.0(2) ?
C3 C2 H2 . . 119.0 ?
C1 C2 H2 . . 119.0 ?
C2 C3 C4 . . 120.4(2) ?
C2 C3 H3 . . 119.8 ?
C4 C3 H3 . . 119.8 ?
C5 C4 C3 . . 119.1(2) ?
C5 C4 H4 . . 120.5 ?
C3 C4 H4 . . 120.5 ?
C4 C5 C6 . . 122.0(2) ?
C4 C5 H5 . . 119.0 ?
C6 C5 H5 . . 119.0 ?
C5 C6 C1 . . 119.43(18) ?
C5 C6 C7 . . 120.26(17) ?
C1 C6 C7 . . 120.29(16) ?
N1 C7 O2 . . 115.27(16) ?
N1 C7 C6 . . 127.55(16) ?
O2 C7 C6 . . 117.16(16) ?
N1 C8 C10 . . 111.15(14) ?
N1 C8 C9 . . 102.36(14) ?
C10 C8 C9 . . 113.79(17) ?
N1 C8 H8 . . 109.8 ?
C10 C8 H8 . . 109.8 ?
C9 C8 H8 . . 109.8 ?
O2 C9 C8 . . 105.14(14) ?
O2 C9 H9A . . 110.7 ?
C8 C9 H9A . . 110.7 ?
O2 C9 H9B . . 110.7 ?
C8 C9 H9B . . 110.7 ?
H9A C9 H9B . . 108.8 ?
C11 C10 C8 . . 111.75(17) ?
C11 C10 H10A . . 109.3 ?
C8 C10 H10A . . 109.3 ?
C11 C10 H10B . . 109.3 ?
C8 C10 H10B . . 109.3 ?
H10A C10 H10B . . 107.9 ?
C10 C11 H11A . . 109.5 ?
C10 C11 H11B . . 109.5 ?
H11A C11 H11B . . 109.5 ?
C10 C11 H11C . . 109.5 ?
H11A C11 H11C . . 109.5 ?
H11B C11 H11C . . 109.5 ?

loop_
_geom_bond_atom_site_label_1
_geom_bond_atom_site_label_2
_geom_bond_site_symmetry_2
_geom_bond_distance
_geom_bond_publ_flag
Cu1 O1 3_566 1.9083(14) ?
Cu1 O1 . 1.9083(14) yes
Cu1 N1 . 1.9541(14) yes
Cu1 N1 3_566 1.9541(14) ?
O1 C1 . 1.309(2) ?
O2 C7 . 1.352(2) ?
O2 C9 . 1.446(3) ?
N1 C7 . 1.294(2) ?
N1 C8 . 1.479(2) ?
C1 C2 . 1.403(3) ?
C1 C6 . 1.419(3) ?
C2 C3 . 1.379(3) ?
C2 H2 . 0.9300 ?
C3 C4 . 1.390(3) ?
C3 H3 . 0.9300 ?
C4 C5 . 1.359(3) ?
C4 H4 . 0.9300 ?
C5 C6 . 1.408(3) ?
C5 H5 . 0.9300 ?
C6 C7 . 1.437(3) ?
C8 C10 . 1.521(3) ?
C8 C9 . 1.524(3) ?
C8 H8 . 0.9800 ?
C9 H9A . 0.9700 ?
C9 H9B . 0.9700 ?
C10 C11 . 1.520(3) ?
C10 H10A . 0.9700 ?
C10 H10B . 0.9700 ?
C11 H11A . 0.9600 ?
C11 H11B . 0.9600 ?
C11 H11C . 0.9600 ?

loop_
_geom_hbond_atom_site_label_D
_geom_hbond_atom_site_label_H
_geom_hbond_atom_site_label_A
_geom_hbond_site_symmetry_A
_geom_hbond_distance_DH
_geom_hbond_distance_HA
_geom_hbond_distance_DA
_geom_hbond_angle_DHA
C9 H9A Cg 3_666 0.97 2.89 3.632(2) 134
C9 H9A Cg 4_575 0.97 2.94 3.814(2) 151

loop_
_geom_torsion_atom_site_label_1
_geom_torsion_atom_site_label_2
_geom_torsion_atom_site_label_3
_geom_torsion_atom_site_label_4
_geom_torsion_site_symmetry_1
_geom_torsion
O1 Cu1 O1 C1 3_566 -70(4)
N1 Cu1 O1 C1 . -20.2(2)
N1 Cu1 O1 C1 3_566 159.8(2)
O1 Cu1 N1 C7 3_566 -161.26(15)
O1 Cu1 N1 C7 . 18.74(15)
N1 Cu1 N1 C7 3_566 -143(7)
O1 Cu1 N1 C8 3_566 13.88(15)
O1 Cu1 N1 C8 . -166.12(15)
N1 Cu1 N1 C8 3_566 32(7)
Cu1 O1 C1 C2 . -167.87(16)
Cu1 O1 C1 C6 . 11.8(3)
O1 C1 C2 C3 . 177.2(2)
C6 C1 C2 C3 . -2.4(3)
C1 C2 C3 C4 . 0.2(4)
C2 C3 C4 C5 . 1.6(3)
C3 C4 C5 C6 . -1.0(3)
C4 C5 C6 C1 . -1.3(3)
C4 C5 C6 C7 . 176.96(18)
O1 C1 C6 C5 . -176.67(19)
C2 C1 C6 C5 . 3.0(3)
O1 C1 C6 C7 . 5.1(3)
C2 C1 C6 C7 . -175.30(18)
C8 N1 C7 O2 . -4.4(2)
Cu1 N1 C7 O2 . 171.45(11)
C8 N1 C7 C6 . 173.99(16)
Cu1 N1 C7 C6 . -10.1(3)
C9 O2 C7 N1 . -3.2(2)
C9 O2 C7 C6 . 178.17(16)
C5 C6 C7 N1 . 176.24(18)
C1 C6 C7 N1 . -5.5(3)
C5 C6 C7 O2 . -5.4(3)
C1 C6 C7 O2 . 172.87(16)
C7 N1 C8 C10 . -112.28(18)
Cu1 N1 C8 C10 . 71.94(19)
C7 N1 C8 C9 . 9.56(19)
Cu1 N1 C8 C9 . -166.22(12)
C7 O2 C9 C8 . 9.1(2)
N1 C8 C9 O2 . -11.01(19)
C10 C8 C9 O2 . 109.00(18)
N1 C8 C10 C11 . -171.40(18)
C9 C8 C10 C11 . 73.7(2)
